data_4078501
loop_
_publ_author_name
'Nakajima, Takayuki'
'Kurai, Sachi'
'Noda, Sayo'
'Zouda, Maki'
'Kure, Bunsho'
'Tanase, Tomoaki'

_publ_section_title
;
 Cyclic Trinuclear Rh2M Complexes (M = Rh, Pt, Pd, Ni) Supported
 bymeso-1,3-Bis[(diphenylphosphinomethyl)phenylphosphino]propane
;
_journal_issue 11
_journal_name_full Organometallics
_journal_page_first 4283
_journal_paper_doi 10.1021/om300278k
_journal_volume 31
_journal_year 2012
_chemical_formula_moiety 'C45 H44 Br2 Cl6 F6 Hg O2 P5 Rh3'
_chemical_formula_sum 'C45 H44 Br2 Cl6 F6 Hg O2 P5 Rh3'
_chemical_formula_weight 1767.53
_space_group_IT_number 14
_symmetry_cell_setting monoclinic
_symmetry_Int_Tables_number 14
_symmetry_space_group_name_Hall '-P 2yn'
_symmetry_space_group_name_H-M 'P 1 21/n 1'
_atom_sites_solution_hydrogens geom
_atom_sites_solution_primary direct
_atom_sites_solution_secondary difmap
_cell_angle_alpha 90.0000
_cell_angle_beta 99.159(12)
_cell_angle_gamma 90.0000
_cell_formula_units_Z 4
_cell_length_a 12.894(10)
_cell_length_b 20.027(14)
_cell_length_c 21.505(16)
_cell_measurement_reflns_used 20875
_cell_measurement_temperature 153
_cell_measurement_theta_max 31.02
_cell_measurement_theta_min 2.17
_cell_volume 5482(7)
_computing_cell_refinement CrystalClear
_computing_data_collection 'CrystalClear (Rigaku Inc., 2008)'
_computing_data_reduction CrystalClear
_computing_molecular_graphics 'CrystalStructure 4.0'
_computing_publication_material 'CrystalStructure 4.0 (Rigaku, 2010)'
_computing_structure_refinement 'SHELXL97 (Sheldrick, 2008)'
_computing_structure_solution 'SIR92 (Altomare, et al., 1994)'
_diffrn_ambient_temperature 153
_diffrn_detector_area_resol_mean 7.111
_diffrn_measured_fraction_theta_full 0.983
_diffrn_measured_fraction_theta_max 0.983
_diffrn_measurement_device_type 'Rigaku Saturn724'
_diffrn_measurement_method \w
_diffrn_radiation_type 'Mo K\a'
_diffrn_radiation_wavelength 0.71075
_diffrn_reflns_av_R_equivalents 0.0590
_diffrn_reflns_limit_h_max 16
_diffrn_reflns_limit_h_min -16
_diffrn_reflns_limit_k_max 26
_diffrn_reflns_limit_k_min -25
_diffrn_reflns_limit_l_max 27
_diffrn_reflns_limit_l_min -27
_diffrn_reflns_number 65420
_diffrn_reflns_theta_full 27.63
_diffrn_reflns_theta_max 27.62
_diffrn_standards_number 0
_exptl_absorpt_coefficient_mu 5.643
_exptl_absorpt_correction_T_max 0.324
_exptl_absorpt_correction_T_min 0.224
_exptl_absorpt_correction_type multi-scan
_exptl_absorpt_process_details 'REQAB (Rigaku, 1998)'
_exptl_crystal_colour colorless
_exptl_crystal_density_diffrn 2.141
_exptl_crystal_density_method 'not measured'
_exptl_crystal_description prism
_exptl_crystal_F_000 3384.00
_exptl_crystal_size_max 0.200
_exptl_crystal_size_mid 0.200
_exptl_crystal_size_min 0.200
_refine_diff_density_max 4.900
_refine_diff_density_min -2.170
_refine_ls_extinction_method none
_refine_ls_goodness_of_fit_ref 1.117
_refine_ls_hydrogen_treatment constr
_refine_ls_number_parameters 631
_refine_ls_number_reflns 12519
_refine_ls_number_restraints 0
_refine_ls_R_factor_gt 0.0414
_refine_ls_shift/su_max 0.007
_refine_ls_structure_factor_coef Fsqd
_refine_ls_weighting_details 'w = 1/[\s^2^(Fo^2^)+(0.0661P)^2^+0.1911P] where P=(Fo^2^+2Fc^2^)/3'
_refine_ls_weighting_scheme calc
_refine_ls_wR_factor_ref 0.1194
_reflns_number_gt 11033
_reflns_number_total 12519
_reflns_threshold_expression F^2^>2.0\s(F^2^)
_cod_data_source_file om300278k_si_002.cif
_cod_data_source_block '[Rh3(HgBr)Cl2Br(dpmppp)(CO)2]PF6(7b)'
_cod_database_code 4078501

loop_
_symmetry_equiv_pos_site_id
_symmetry_equiv_pos_as_xyz
1 +X,+Y,+Z
2 1/2-X,1/2+Y,1/2-Z
3 -X,-Y,-Z
4 1/2+X,1/2-Y,1/2+Z

loop_
_atom_site_label
_atom_site_type_symbol
_atom_site_fract_x
_atom_site_fract_y
_atom_site_fract_z
_atom_site_U_iso_or_equiv
_atom_site_adp_type
_atom_site_occupancy
_atom_site_symmetry_multiplicity
_atom_site_calc_flag
_atom_site_refinement_flags
Hg1 Hg 0.443714(14) 0.782966(9) 1.063270(8) 0.01863(7) Uani 1.0 4 d .
Rh1 Rh 0.43553(3) 0.891304(18) 0.985128(17) 0.01811(9) Uani 1.0 4 d .
Rh2 Rh 0.28022(3) 0.760076(18) 0.973171(17) 0.01604(9) Uani 1.0 4 d .
Rh3 Rh 0.27215(3) 0.840617(18) 1.101377(17) 0.01868(9) Uani 1.0 4 d .
Br1 Br 0.31260(4) 0.94894(3) 1.04841(3) 0.03130(13) Uani 1.0 4 d .
Br2 Br 0.61344(4) 0.74480(3) 1.12349(3) 0.03478(14) Uani 1.0 4 d .
Cl1 Cl 0.28503(8) 0.86029(5) 0.90957(5) 0.0177(2) Uani 1.0 4 d .
Cl2 Cl 0.13478(8) 0.81179(5) 1.01516(5) 0.0166(2) Uani 1.0 4 d .
Cl3 Cl 0.86426(19) 0.99037(11) 0.13101(12) 0.0796(7) Uani 1.0 4 d .
Cl4 Cl 1.06444(15) 1.01082(14) 0.09035(11) 0.0822(8) Uani 1.0 4 d .
Cl5 Cl 0.72288(15) 1.60379(9) 0.24426(9) 0.0546(5) Uani 1.0 4 d .
Cl6 Cl 0.6929(5) 1.55888(14) 0.11597(15) 0.1552(19) Uani 1.0 4 d .
P1 P 0.54261(9) 0.83871(6) 0.92652(6) 0.0184(3) Uani 1.0 4 d .
P2 P 0.39215(10) 0.71077(6) 0.91995(6) 0.0169(3) Uani 1.0 4 d .
P3 P 0.26107(9) 0.66481(6) 1.02354(6) 0.0174(3) Uani 1.0 4 d .
P4 P 0.22815(10) 0.74648(6) 1.14819(6) 0.0187(3) Uani 1.0 4 d .
P5 P 0.66854(12) 0.55692(7) 0.83878(7) 0.0284(3) Uani 1.0 4 d .
F1 F 0.6013(6) 0.5339(3) 0.7774(3) 0.111(3) Uani 1.0 4 d .
F2 F 0.5859(5) 0.5291(3) 0.8783(3) 0.101(3) Uani 1.0 4 d .
F3 F 0.6089(3) 0.62741(16) 0.83299(16) 0.0395(8) Uani 1.0 4 d .
F4 F 0.7520(5) 0.5856(3) 0.8019(4) 0.115(3) Uani 1.0 4 d .
F5 F 0.7294(3) 0.48604(16) 0.84696(18) 0.0481(10) Uani 1.0 4 d .
F6 F 0.7345(6) 0.5797(3) 0.9036(3) 0.117(3) Uani 1.0 4 d .
O1 O 0.6036(3) 0.9453(2) 1.08402(18) 0.0365(10) Uani 1.0 4 d .
O2 O 0.4225(3) 0.8784(2) 1.21625(19) 0.0342(9) Uani 1.0 4 d .
C1 C 0.5434(5) 0.9233(3) 1.0445(3) 0.0267(11) Uani 1.0 4 d .
C2 C 0.3649(4) 0.8638(3) 1.1724(3) 0.0251(11) Uani 1.0 4 d .
C3 C 0.4743(4) 0.7683(3) 0.8818(3) 0.0196(10) Uani 1.0 4 d .
C4 C 0.4811(4) 0.6474(3) 0.9590(3) 0.0230(10) Uani 1.0 4 d .
C5 C 0.4296(4) 0.5918(3) 0.9907(3) 0.0226(11) Uani 1.0 4 d .
C6 C 0.3773(4) 0.6135(3) 1.0459(3) 0.0196(10) Uani 1.0 4 d .
C7 C 0.2030(4) 0.6733(3) 1.0958(3) 0.0213(10) Uani 1.0 4 d .
C8 C 0.5736(4) 0.8911(3) 0.8631(3) 0.0209(10) Uani 1.0 4 d .
C9 C 0.4924(4) 0.9289(3) 0.8275(3) 0.0278(11) Uani 1.0 4 d .
C10 C 0.5105(5) 0.9669(3) 0.7775(3) 0.0319(13) Uani 1.0 4 d .
C11 C 0.6114(5) 0.9698(3) 0.7627(3) 0.0305(12) Uani 1.0 4 d .
C12 C 0.6920(5) 0.9330(3) 0.7975(3) 0.0312(12) Uani 1.0 4 d .
C13 C 0.6739(4) 0.8938(3) 0.8469(3) 0.0252(11) Uani 1.0 4 d .
C14 C 0.6701(4) 0.8075(3) 0.9655(3) 0.0222(10) Uani 1.0 4 d .
C15 C 0.7017(4) 0.7421(3) 0.9573(3) 0.0263(11) Uani 1.0 4 d .
C16 C 0.8003(5) 0.7198(3) 0.9890(3) 0.0336(14) Uani 1.0 4 d .
C17 C 0.8665(5) 0.7628(4) 1.0252(3) 0.0369(14) Uani 1.0 4 d .
C18 C 0.8386(5) 0.8287(4) 1.0304(3) 0.0397(15) Uani 1.0 4 d .
C19 C 0.7398(5) 0.8512(3) 1.0009(3) 0.0311(12) Uani 1.0 4 d .
C20 C 0.3131(4) 0.6708(3) 0.8519(3) 0.0229(11) Uani 1.0 4 d .
C21 C 0.2201(4) 0.7033(3) 0.8249(3) 0.0260(11) Uani 1.0 4 d .
C22 C 0.1560(5) 0.6762(4) 0.7723(3) 0.0344(13) Uani 1.0 4 d .
C23 C 0.1851(5) 0.6169(3) 0.7465(3) 0.0370(14) Uani 1.0 4 d .
C24 C 0.2769(5) 0.5858(3) 0.7722(3) 0.0369(14) Uani 1.0 4 d .
C25 C 0.3419(5) 0.6120(3) 0.8254(3) 0.0278(12) Uani 1.0 4 d .
C26 C 0.1667(4) 0.6092(3) 0.9777(3) 0.0214(10) Uani 1.0 4 d .
C27 C 0.0859(5) 0.6364(3) 0.9325(3) 0.0357(13) Uani 1.0 4 d .
C28 C 0.0105(5) 0.5952(4) 0.8988(3) 0.0445(16) Uani 1.0 4 d .
C29 C 0.0150(6) 0.5270(4) 0.9083(4) 0.0519(19) Uani 1.0 4 d .
C30 C 0.0946(6) 0.4997(3) 0.9524(4) 0.0473(17) Uani 1.0 4 d .
C31 C 0.1685(5) 0.5406(3) 0.9873(3) 0.0356(13) Uani 1.0 4 d .
C32 C 0.1024(4) 0.7561(3) 1.1740(3) 0.0235(11) Uani 1.0 4 d .
C33 C 0.0567(5) 0.8186(3) 1.1766(3) 0.0295(12) Uani 1.0 4 d .
C34 C -0.0412(5) 0.8245(3) 1.1940(3) 0.0362(14) Uani 1.0 4 d .
C35 C -0.0942(5) 0.7702(3) 1.2090(3) 0.0335(13) Uani 1.0 4 d .
C36 C -0.0490(5) 0.7077(3) 1.2074(3) 0.0409(15) Uani 1.0 4 d .
C37 C 0.0484(5) 0.6998(3) 1.1898(3) 0.0360(14) Uani 1.0 4 d .
C38 C 0.3160(4) 0.7194(3) 1.2185(3) 0.0245(11) Uani 1.0 4 d .
C39 C 0.3879(5) 0.6673(3) 1.2191(3) 0.0339(13) Uani 1.0 4 d .
C40 C 0.4543(6) 0.6509(4) 1.2741(4) 0.0528(19) Uani 1.0 4 d .
C41 C 0.4516(6) 0.6862(4) 1.3292(3) 0.0494(18) Uani 1.0 4 d .
C42 C 0.3807(5) 0.7364(4) 1.3288(3) 0.0390(15) Uani 1.0 4 d .
C43 C 0.3124(5) 0.7533(3) 1.2747(3) 0.0323(13) Uani 1.0 4 d .
C44 C 0.9292(6) 1.0243(5) 0.0741(4) 0.061(3) Uani 1.0 4 d .
C45 C 0.6236(7) 1.5681(6) 0.1561(9) 0.169(9) Uani 1.0 4 d .
H3A H 0.4292 0.7874 0.8445 0.0235 Uiso 1.0 4 calc R
H3B H 0.5286 0.7410 0.8659 0.0235 Uiso 1.0 4 calc R
H4A H 0.5197 0.6273 0.9274 0.0275 Uiso 1.0 4 calc R
H4B H 0.5333 0.6696 0.9911 0.0275 Uiso 1.0 4 calc R
H5A H 0.4835 0.5578 1.0057 0.0272 Uiso 1.0 4 calc R
H5B H 0.3761 0.5703 0.9589 0.0272 Uiso 1.0 4 calc R
H6A H 0.4288 0.6388 1.0760 0.0235 Uiso 1.0 4 calc R
H6B H 0.3574 0.5732 1.0679 0.0235 Uiso 1.0 4 calc R
H7A H 0.2246 0.6335 1.1218 0.0255 Uiso 1.0 4 calc R
H7B H 0.1259 0.6703 1.0831 0.0255 Uiso 1.0 4 calc R
H9 H 0.4239 0.9278 0.8385 0.0333 Uiso 1.0 4 calc R
H10 H 0.4548 0.9911 0.7533 0.0382 Uiso 1.0 4 calc R
H11 H 0.6254 0.9968 0.7287 0.0366 Uiso 1.0 4 calc R
H12 H 0.7607 0.9351 0.7869 0.0374 Uiso 1.0 4 calc R
H13 H 0.7295 0.8685 0.8700 0.0302 Uiso 1.0 4 calc R
H15 H 0.6573 0.7126 0.9306 0.0316 Uiso 1.0 4 calc R
H16 H 0.8206 0.6746 0.9851 0.0403 Uiso 1.0 4 calc R
H17 H 0.9320 0.7472 1.0469 0.0443 Uiso 1.0 4 calc R
H18 H 0.8863 0.8590 1.0538 0.0476 Uiso 1.0 4 calc R
H19 H 0.7204 0.8965 1.0053 0.0373 Uiso 1.0 4 calc R
H21 H 0.2006 0.7440 0.8426 0.0312 Uiso 1.0 4 calc R
H22 H 0.0930 0.6982 0.7544 0.0413 Uiso 1.0 4 calc R
H23 H 0.1416 0.5978 0.7111 0.0444 Uiso 1.0 4 calc R
H24 H 0.2970 0.5457 0.7537 0.0442 Uiso 1.0 4 calc R
H25 H 0.4047 0.5896 0.8429 0.0333 Uiso 1.0 4 calc R
H27 H 0.0833 0.6831 0.9251 0.0428 Uiso 1.0 4 calc R
H28 H -0.0444 0.6139 0.8693 0.0534 Uiso 1.0 4 calc R
H29 H -0.0360 0.4987 0.8848 0.0623 Uiso 1.0 4 calc R
H30 H 0.0983 0.4527 0.9585 0.0567 Uiso 1.0 4 calc R
H31 H 0.2210 0.5215 1.0182 0.0428 Uiso 1.0 4 calc R
H33 H 0.0930 0.8574 1.1663 0.0354 Uiso 1.0 4 calc R
H34 H -0.0720 0.8675 1.1955 0.0435 Uiso 1.0 4 calc R
H35 H -0.1619 0.7748 1.2206 0.0402 Uiso 1.0 4 calc R
H36 H -0.0857 0.6695 1.2187 0.0491 Uiso 1.0 4 calc R
H37 H 0.0784 0.6566 1.1884 0.0432 Uiso 1.0 4 calc R
H39 H 0.3913 0.6429 1.1816 0.0407 Uiso 1.0 4 calc R
H40 H 0.5024 0.6150 1.2740 0.0633 Uiso 1.0 4 calc R
H41 H 0.4984 0.6755 1.3666 0.0593 Uiso 1.0 4 calc R
H42 H 0.3779 0.7605 1.3665 0.0469 Uiso 1.0 4 calc R
H43 H 0.2628 0.7882 1.2758 0.0388 Uiso 1.0 4 calc R
H44A H 0.9154 1.0730 0.0714 0.0727 Uiso 1.0 4 calc R
H44B H 0.9011 1.0044 0.0328 0.0727 Uiso 1.0 4 calc R
H45A H 0.5878 1.5258 0.1635 0.2027 Uiso 1.0 4 calc R
H45B H 0.5701 1.6018 0.1396 0.2027 Uiso 1.0 4 calc R

loop_
_atom_site_aniso_label
_atom_site_aniso_U_11
_atom_site_aniso_U_22
_atom_site_aniso_U_33
_atom_site_aniso_U_12
_atom_site_aniso_U_13
_atom_site_aniso_U_23
Hg1 0.01708(11) 0.01861(11) 0.02007(11) 0.00081(6) 0.00255(8) 0.00135(6)
Rh1 0.01853(19) 0.01651(18) 0.01992(19) 0.00065(14) 0.00500(15) 0.00161(14)
Rh2 0.01470(18) 0.01638(18) 0.01736(18) 0.00079(13) 0.00356(14) 0.00144(13)
Rh3 0.01847(19) 0.01740(18) 0.02096(19) 0.00109(14) 0.00553(15) 0.00053(14)
Br1 0.0350(3) 0.0251(3) 0.0361(3) 0.0024(3) 0.0125(3) 0.0017(3)
Br2 0.0268(3) 0.0391(4) 0.0350(3) 0.0060(3) -0.0057(3) 0.0027(3)
Cl1 0.0162(5) 0.0173(5) 0.0198(5) 0.0012(4) 0.0035(5) 0.0045(4)
Cl2 0.0134(5) 0.0182(5) 0.0188(5) 0.0019(4) 0.0047(4) 0.0015(4)
Cl3 0.0888(16) 0.0640(13) 0.0958(17) 0.0277(12) 0.0444(14) 0.0398(13)
Cl4 0.0374(10) 0.126(3) 0.0806(15) 0.0178(12) 0.0014(10) -0.0148(15)
Cl5 0.0533(11) 0.0543(11) 0.0518(10) -0.0017(9) -0.0052(9) -0.0026(8)
Cl6 0.328(7) 0.0592(17) 0.091(3) -0.011(3) 0.073(3) -0.0139(15)
P1 0.0165(6) 0.0184(6) 0.0211(6) -0.0003(5) 0.0052(5) 0.0006(5)
P2 0.0159(6) 0.0175(6) 0.0175(6) 0.0002(5) 0.0034(5) -0.0001(5)
P3 0.0180(6) 0.0164(6) 0.0182(6) -0.0005(5) 0.0042(5) 0.0007(5)
P4 0.0191(6) 0.0184(6) 0.0196(6) 0.0009(5) 0.0057(5) 0.0010(5)
P5 0.0333(8) 0.0220(7) 0.0332(8) 0.0064(6) 0.0159(7) 0.0030(6)
F1 0.176(7) 0.053(3) 0.080(4) 0.029(4) -0.055(4) -0.024(3)
F2 0.108(5) 0.060(3) 0.161(6) 0.052(3) 0.103(5) 0.067(4)
F3 0.047(2) 0.0299(17) 0.045(2) 0.0155(16) 0.0178(17) 0.0103(15)
F4 0.121(5) 0.053(3) 0.205(7) 0.043(3) 0.132(5) 0.062(4)
F5 0.062(3) 0.0265(17) 0.064(3) 0.0172(17) 0.034(2) 0.0099(17)
F6 0.160(6) 0.069(4) 0.093(4) 0.049(4) -0.066(4) -0.033(3)
O1 0.037(3) 0.039(3) 0.032(3) -0.0088(19) 0.0028(19) -0.0071(18)
O2 0.032(3) 0.035(3) 0.034(3) -0.0054(18) -0.0010(18) -0.0061(18)
C1 0.034(3) 0.021(3) 0.028(3) 0.002(3) 0.014(3) 0.001(3)
C2 0.029(3) 0.016(3) 0.033(3) -0.001(2) 0.012(3) -0.003(2)
C3 0.018(3) 0.022(3) 0.020(3) 0.0004(19) 0.0069(19) -0.0002(19)
C4 0.022(3) 0.023(3) 0.024(3) 0.004(2) 0.006(2) -0.001(2)
C5 0.032(3) 0.014(3) 0.023(3) 0.007(2) 0.009(3) -0.0004(19)
C6 0.022(3) 0.014(2) 0.022(3) -0.0012(18) 0.004(2) 0.0039(18)
C7 0.022(3) 0.020(3) 0.022(3) 0.000(2) 0.006(2) 0.0004(19)
C8 0.022(3) 0.020(3) 0.023(3) -0.0039(19) 0.010(2) -0.0019(19)
C9 0.026(3) 0.028(3) 0.032(3) -0.002(3) 0.013(3) 0.004(3)
C10 0.031(3) 0.029(3) 0.037(3) 0.005(3) 0.010(3) 0.010(3)
C11 0.041(4) 0.024(3) 0.029(3) -0.008(3) 0.015(3) 0.003(3)
C12 0.031(3) 0.036(3) 0.030(3) -0.004(3) 0.017(3) -0.001(3)
C13 0.020(3) 0.027(3) 0.030(3) 0.001(2) 0.009(2) 0.002(2)
C14 0.018(3) 0.028(3) 0.022(3) 0.000(2) 0.006(2) 0.002(2)
C15 0.022(3) 0.030(3) 0.027(3) 0.001(3) 0.005(3) 0.004(3)
C16 0.021(3) 0.037(4) 0.043(4) 0.007(3) 0.007(3) 0.012(3)
C17 0.023(3) 0.048(4) 0.039(4) 0.005(3) 0.000(3) 0.009(3)
C18 0.025(3) 0.045(4) 0.047(4) -0.005(3) 0.000(3) -0.000(3)
C19 0.027(3) 0.030(3) 0.034(3) 0.000(3) -0.002(3) 0.002(3)
C20 0.025(3) 0.025(3) 0.020(3) -0.009(2) 0.008(2) 0.001(2)
C21 0.025(3) 0.033(3) 0.020(3) -0.001(3) 0.004(2) -0.002(3)
C22 0.028(3) 0.048(4) 0.026(3) -0.004(3) 0.000(3) 0.001(3)
C23 0.039(4) 0.043(4) 0.028(3) -0.016(3) 0.002(3) -0.005(3)
C24 0.055(4) 0.030(3) 0.029(3) -0.013(3) 0.015(3) -0.012(3)
C25 0.033(3) 0.027(3) 0.024(3) -0.003(3) 0.007(3) 0.001(2)
C26 0.020(3) 0.025(3) 0.019(3) -0.004(2) 0.0041(19) -0.0018(19)
C27 0.029(3) 0.038(4) 0.035(3) -0.007(3) -0.009(3) 0.005(3)
C28 0.037(4) 0.051(4) 0.038(4) -0.020(3) -0.019(3) 0.004(3)
C29 0.053(5) 0.058(5) 0.038(4) -0.028(4) -0.012(4) -0.003(4)
C30 0.058(5) 0.025(3) 0.054(4) -0.018(3) -0.005(4) 0.001(3)
C31 0.042(4) 0.027(3) 0.035(3) -0.011(3) -0.001(3) 0.001(3)
C32 0.024(3) 0.027(3) 0.020(3) 0.004(2) 0.007(2) 0.003(2)
C33 0.031(3) 0.026(3) 0.034(3) 0.005(3) 0.014(3) 0.001(3)
C34 0.037(4) 0.035(3) 0.040(4) 0.014(3) 0.014(3) 0.004(3)
C35 0.021(3) 0.053(4) 0.029(3) 0.007(3) 0.011(3) 0.003(3)
C36 0.038(4) 0.040(4) 0.051(4) -0.010(3) 0.027(3) 0.001(3)
C37 0.039(4) 0.028(3) 0.047(4) 0.001(3) 0.026(3) 0.009(3)
C38 0.021(3) 0.026(3) 0.028(3) -0.004(2) 0.007(3) 0.005(2)
C39 0.036(3) 0.039(4) 0.028(3) 0.016(3) 0.007(3) 0.007(3)
C40 0.045(4) 0.064(5) 0.048(4) 0.020(4) 0.005(4) 0.018(4)
C41 0.043(4) 0.072(5) 0.030(4) -0.005(4) -0.002(3) 0.014(4)
C42 0.044(4) 0.048(4) 0.023(3) -0.013(3) -0.002(3) -0.003(3)
C43 0.043(4) 0.029(3) 0.026(3) 0.001(3) 0.007(3) 0.001(3)
C44 0.042(4) 0.070(6) 0.074(6) 0.011(4) 0.023(4) 0.026(5)
C45 0.052(6) 0.095(8) 0.38(3) 0.056(6) 0.101(10) 0.170(12)

loop_
_atom_type_symbol
_atom_type_description
_atom_type_scat_dispersion_real
_atom_type_scat_dispersion_imag
_atom_type_scat_source
C C 0.0033 0.0016
;
International Tables for Crystallography
(1992, Vol. C, Tables 4.2.6.8 and 6.1.1.4)
;
H H 0.0000 0.0000
;
International Tables for Crystallography
(1992, Vol. C, Table 6.1.1.4)
;
O O 0.0106 0.0060
;
International Tables for Crystallography
(1992, Vol. C, Tables 4.2.6.8 and 6.1.1.4)
;
P P 0.1023 0.0942
;
International Tables for Crystallography
(1992, Vol. C, Tables 4.2.6.8 and 6.1.1.4)
;
Rh Rh -1.1178 0.9187
;
International Tables for Crystallography
(1992, Vol. C, Tables 4.2.6.8 and 6.1.1.4)
;
Hg Hg -2.3894 9.2266
;
International Tables for Crystallography
(1992, Vol. C, Tables 4.2.6.8 and 6.1.1.4)
;
Cl Cl 0.1484 0.1585
;
International Tables for Crystallography
(1992, Vol. C, Tables 4.2.6.8 and 6.1.1.4)
;
Br Br -0.2901 2.4595
;
International Tables for Crystallography
(1992, Vol. C, Tables 4.2.6.8 and 6.1.1.4)
;
F F 0.0171 0.0103
;
International Tables for Crystallography
(1992, Vol. C, Tables 4.2.6.8 and 6.1.1.4)
;

loop_
_geom_angle_atom_site_label_1
_geom_angle_atom_site_label_2
_geom_angle_atom_site_label_3
_geom_angle
_geom_angle_publ_flag
Rh1 Hg1 Rh2 75.00(4) yes
Rh1 Hg1 Rh3 83.99(4) yes
Rh1 Hg1 Br2 120.65(3) yes
Rh2 Hg1 Rh3 72.94(5) yes
Rh2 Hg1 Br2 148.94(3) yes
Rh3 Hg1 Br2 131.50(5) yes
Hg1 Rh1 Br1 89.86(5) yes
Hg1 Rh1 Cl1 99.10(5) yes
Hg1 Rh1 P1 90.32(6) yes
Hg1 Rh1 C1 84.25(17) yes
Br1 Rh1 Cl1 88.51(7) yes
Br1 Rh1 P1 178.61(4) yes
Br1 Rh1 C1 86.39(19) yes
Cl1 Rh1 P1 90.10(7) yes
Cl1 Rh1 C1 173.90(17) yes
P1 Rh1 C1 95.00(19) yes
Hg1 Rh2 Cl1 100.29(5) yes
Hg1 Rh2 Cl2 102.92(6) yes
Hg1 Rh2 P2 86.98(7) yes
Hg1 Rh2 P3 85.98(5) yes
Cl1 Rh2 Cl2 87.01(5) yes
Cl1 Rh2 P2 90.01(6) yes
Cl1 Rh2 P3 173.73(4) yes
Cl2 Rh2 P2 170.02(5) yes
Cl2 Rh2 P3 91.86(6) yes
P2 Rh2 P3 90.07(7) yes
Hg1 Rh3 Br1 89.57(4) yes
Hg1 Rh3 Cl2 101.42(6) yes
Hg1 Rh3 P4 93.09(6) yes
Hg1 Rh3 C2 84.60(18) yes
Br1 Rh3 Cl2 92.15(5) yes
Br1 Rh3 P4 177.17(4) yes
Br1 Rh3 C2 90.23(17) yes
Cl2 Rh3 P4 86.39(6) yes
Cl2 Rh3 C2 173.54(18) yes
P4 Rh3 C2 90.97(17) yes
Rh1 Br1 Rh3 92.44(5) yes
Rh1 Cl1 Rh2 85.60(5) yes
Rh2 Cl2 Rh3 82.70(6) yes
Rh1 P1 C3 111.19(18) yes
Rh1 P1 C8 112.00(17) yes
Rh1 P1 C14 119.01(18) yes
C3 P1 C8 101.1(3) yes
C3 P1 C14 107.2(3) yes
C8 P1 C14 104.6(3) yes
Rh2 P2 C3 114.82(17) yes
Rh2 P2 C4 119.13(19) yes
Rh2 P2 C20 106.46(19) yes
C3 P2 C4 106.0(3) yes
C3 P2 C20 101.7(3) yes
C4 P2 C20 107.0(3) yes
Rh2 P3 C6 117.54(17) yes
Rh2 P3 C7 115.05(17) yes
Rh2 P3 C26 112.18(17) yes
C6 P3 C7 105.0(3) yes
C6 P3 C26 104.4(3) yes
C7 P3 C26 100.8(3) yes
Rh3 P4 C7 115.06(18) yes
Rh3 P4 C32 110.55(18) yes
Rh3 P4 C38 116.94(18) yes
C7 P4 C32 101.1(3) yes
C7 P4 C38 107.2(3) yes
C32 P4 C38 104.3(3) yes
F1 P5 F2 91.2(4) yes
F1 P5 F3 89.9(3) yes
F1 P5 F4 90.8(4) yes
F1 P5 F5 91.6(3) yes
F1 P5 F6 177.8(4) yes
F2 P5 F3 89.7(3) yes
F2 P5 F4 178.0(4) yes
F2 P5 F5 89.4(3) yes
F2 P5 F6 86.6(4) yes
F3 P5 F4 89.9(3) yes
F3 P5 F5 178.2(2) yes
F3 P5 F6 89.9(3) yes
F4 P5 F5 90.9(3) yes
F4 P5 F6 91.4(4) yes
F5 P5 F6 88.5(3) yes
Rh1 C1 O1 174.0(6) yes
Rh3 C2 O2 179.7(5) yes
P1 C3 P2 120.3(3) yes
P2 C4 C5 115.5(4) yes
C4 C5 C6 115.1(4) yes
P3 C6 C5 113.9(4) yes
P3 C7 P4 122.4(3) yes
P1 C8 C9 118.9(4) yes
P1 C8 C13 122.3(4) yes
C9 C8 C13 118.7(5) yes
C8 C9 C10 121.3(6) yes
C9 C10 C11 119.1(5) yes
C10 C11 C12 120.1(6) yes
C11 C12 C13 121.1(6) yes
C8 C13 C12 119.7(5) yes
P1 C14 C15 121.6(4) yes
P1 C14 C19 119.3(4) yes
C15 C14 C19 119.0(5) yes
C14 C15 C16 119.7(5) yes
C15 C16 C17 120.5(6) yes
C16 C17 C18 120.1(6) yes
C17 C18 C19 120.1(6) yes
C14 C19 C18 120.4(6) yes
P2 C20 C21 117.2(4) yes
P2 C20 C25 123.4(4) yes
C21 C20 C25 119.4(5) yes
C20 C21 C22 120.6(5) yes
C21 C22 C23 119.5(6) yes
C22 C23 C24 119.8(5) yes
C23 C24 C25 121.4(6) yes
C20 C25 C24 119.2(5) yes
P3 C26 C27 119.5(4) yes
P3 C26 C31 122.1(4) yes
C27 C26 C31 118.3(5) yes
C26 C27 C28 120.5(6) yes
C27 C28 C29 120.1(6) yes
C28 C29 C30 119.8(6) yes
C29 C30 C31 120.4(6) yes
C26 C31 C30 120.8(6) yes
P4 C32 C33 121.0(5) yes
P4 C32 C37 119.8(5) yes
C33 C32 C37 119.2(6) yes
C32 C33 C34 120.0(6) yes
C33 C34 C35 121.0(6) yes
C34 C35 C36 119.5(6) yes
C35 C36 C37 121.1(6) yes
C32 C37 C36 119.1(6) yes
P4 C38 C39 123.7(5) yes
P4 C38 C43 118.2(4) yes
C39 C38 C43 118.1(5) yes
C38 C39 C40 120.3(6) yes
C39 C40 C41 120.9(7) yes
C40 C41 C42 118.7(6) yes
C41 C42 C43 121.6(6) yes
C38 C43 C42 120.3(6) yes
Cl3 C44 Cl4 112.3(5) yes
Cl5 C45 Cl6 103.8(6) yes
P1 C3 H3A 107.255 no
P1 C3 H3B 107.256 no
P2 C3 H3A 107.252 no
P2 C3 H3B 107.248 no
H3A C3 H3B 106.866 no
P2 C4 H4A 108.403 no
P2 C4 H4B 108.402 no
C5 C4 H4A 108.389 no
C5 C4 H4B 108.393 no
H4A C4 H4B 107.462 no
C4 C5 H5A 108.502 no
C4 C5 H5B 108.495 no
C6 C5 H5A 108.513 no
C6 C5 H5B 108.507 no
H5A C5 H5B 107.512 no
P3 C6 H6A 108.792 no
P3 C6 H6B 108.789 no
C5 C6 H6A 108.786 no
C5 C6 H6B 108.775 no
H6A C6 H6B 107.669 no
P3 C7 H7A 106.740 no
P3 C7 H7B 106.739 no
P4 C7 H7A 106.741 no
P4 C7 H7B 106.742 no
H7A C7 H7B 106.627 no
C8 C9 H9 119.344 no
C10 C9 H9 119.351 no
C9 C10 H10 120.444 no
C11 C10 H10 120.470 no
C10 C11 H11 119.938 no
C12 C11 H11 119.952 no
C11 C12 H12 119.458 no
C13 C12 H12 119.478 no
C8 C13 H13 120.162 no
C12 C13 H13 120.166 no
C14 C15 H15 120.164 no
C16 C15 H15 120.176 no
C15 C16 H16 119.737 no
C17 C16 H16 119.733 no
C16 C17 H17 119.929 no
C18 C17 H17 119.935 no
C17 C18 H18 119.947 no
C19 C18 H18 119.940 no
C14 C19 H19 119.825 no
C18 C19 H19 119.818 no
C20 C21 H21 119.694 no
C22 C21 H21 119.697 no
C21 C22 H22 120.256 no
C23 C22 H22 120.240 no
C22 C23 H23 120.098 no
C24 C23 H23 120.076 no
C23 C24 H24 119.281 no
C25 C24 H24 119.292 no
C20 C25 H25 120.399 no
C24 C25 H25 120.374 no
C26 C27 H27 119.752 no
C28 C27 H27 119.758 no
C27 C28 H28 119.939 no
C29 C28 H28 119.950 no
C28 C29 H29 120.091 no
C30 C29 H29 120.079 no
C29 C30 H30 119.787 no
C31 C30 H30 119.778 no
C26 C31 H31 119.617 no
C30 C31 H31 119.628 no
C32 C33 H33 119.991 no
C34 C33 H33 119.993 no
C33 C34 H34 119.478 no
C35 C34 H34 119.481 no
C34 C35 H35 120.251 no
C36 C35 H35 120.257 no
C35 C36 H36 119.456 no
C37 C36 H36 119.458 no
C32 C37 H37 120.430 no
C36 C37 H37 120.428 no
C38 C39 H39 119.847 no
C40 C39 H39 119.839 no
C39 C40 H40 119.544 no
C41 C40 H40 119.547 no
C40 C41 H41 120.661 no
C42 C41 H41 120.657 no
C41 C42 H42 119.182 no
C43 C42 H42 119.184 no
C38 C43 H43 119.827 no
C42 C43 H43 119.837 no
Cl3 C44 H44A 109.141 no
Cl3 C44 H44B 109.145 no
Cl4 C44 H44A 109.145 no
Cl4 C44 H44B 109.155 no
H44A C44 H44B 107.871 no
Cl5 C45 H45A 110.993 no
Cl5 C45 H45B 110.998 no
Cl6 C45 H45A 110.997 no
Cl6 C45 H45B 110.997 no
H45A C45 H45B 108.995 no

loop_
_geom_bond_atom_site_label_1
_geom_bond_atom_site_label_2
_geom_bond_distance
_geom_bond_publ_flag
Hg1 Rh1 2.7360(15) yes
Hg1 Rh2 2.6660(15) yes
Hg1 Rh3 2.7340(16) yes
Hg1 Br2 2.4795(15) yes
Rh1 Br1 2.5265(14) yes
Rh1 Cl1 2.4058(16) yes
Rh1 P1 2.2711(17) yes
Rh1 C1 1.846(5) yes
Rh2 Cl1 2.4350(17) yes
Rh2 Cl2 2.4379(17) yes
Rh2 P2 2.2121(18) yes
Rh2 P3 2.2269(18) yes
Rh3 Br1 2.5426(15) yes
Rh3 Cl2 2.4213(16) yes
Rh3 P4 2.2519(18) yes
Rh3 C2 1.844(5) yes
Cl3 C44 1.727(9) yes
Cl4 C44 1.745(8) yes
Cl5 C45 2.229(15) yes
Cl6 C45 1.350(16) yes
P1 C3 1.849(5) yes
P1 C8 1.815(6) yes
P1 C14 1.832(5) yes
P2 C3 1.845(6) yes
P2 C4 1.823(5) yes
P2 C20 1.829(5) yes
P3 C6 1.818(5) yes
P3 C7 1.836(6) yes
P3 C26 1.819(5) yes
P4 C7 1.846(5) yes
P4 C32 1.806(6) yes
P4 C38 1.822(6) yes
P5 F1 1.531(6) yes
P5 F2 1.568(7) yes
P5 F3 1.603(4) yes
P5 F4 1.546(7) yes
P5 F5 1.618(4) yes
P5 F6 1.580(6) yes
O1 C1 1.144(7) yes
O2 C2 1.141(7) yes
C4 C5 1.512(7) yes
C5 C6 1.519(8) yes
C8 C9 1.414(7) yes
C8 C13 1.394(8) yes
C9 C10 1.368(8) yes
C10 C11 1.389(9) yes
C11 C12 1.391(8) yes
C12 C13 1.370(8) yes
C14 C15 1.390(8) yes
C14 C19 1.392(7) yes
C15 C16 1.417(8) yes
C16 C17 1.364(8) yes
C17 C18 1.377(10) yes
C18 C19 1.403(8) yes
C20 C21 1.406(7) yes
C20 C25 1.384(8) yes
C21 C22 1.400(8) yes
C22 C23 1.388(9) yes
C23 C24 1.374(9) yes
C24 C25 1.407(8) yes
C26 C27 1.417(7) yes
C26 C31 1.389(8) yes
C27 C28 1.387(9) yes
C28 C29 1.380(10) yes
C29 C30 1.393(10) yes
C30 C31 1.383(9) yes
C32 C33 1.389(8) yes
C32 C37 1.394(8) yes
C33 C34 1.378(9) yes
C34 C35 1.351(9) yes
C35 C36 1.383(9) yes
C36 C37 1.377(10) yes
C38 C39 1.395(8) yes
C38 C43 1.392(8) yes
C39 C40 1.385(9) yes
C40 C41 1.386(11) yes
C41 C42 1.358(10) yes
C42 C43 1.385(8) yes
C3 H3A 0.990 no
C3 H3B 0.990 no
C4 H4A 0.990 no
C4 H4B 0.990 no
C5 H5A 0.990 no
C5 H5B 0.990 no
C6 H6A 0.990 no
C6 H6B 0.990 no
C7 H7A 0.990 no
C7 H7B 0.990 no
C9 H9 0.950 no
C10 H10 0.950 no
C11 H11 0.950 no
C12 H12 0.950 no
C13 H13 0.950 no
C15 H15 0.950 no
C16 H16 0.950 no
C17 H17 0.950 no
C18 H18 0.950 no
C19 H19 0.950 no
C21 H21 0.950 no
C22 H22 0.950 no
C23 H23 0.950 no
C24 H24 0.950 no
C25 H25 0.950 no
C27 H27 0.950 no
C28 H28 0.950 no
C29 H29 0.950 no
C30 H30 0.950 no
C31 H31 0.950 no
C33 H33 0.950 no
C34 H34 0.950 no
C35 H35 0.950 no
C36 H36 0.950 no
C37 H37 0.950 no
C39 H39 0.950 no
C40 H40 0.950 no
C41 H41 0.950 no
C42 H42 0.950 no
C43 H43 0.950 no
C44 H44A 0.990 no
C44 H44B 0.990 no
C45 H45A 0.990 no
C45 H45B 0.990 no

loop_
_geom_contact_atom_site_label_1
_geom_contact_atom_site_label_2
_geom_contact_distance
_geom_contact_publ_flag
_geom_contact_site_symmetry_2
Hg1 C6 3.506(5) no .
Rh2 C21 3.357(6) no .
Rh2 C27 3.533(7) no .
Rh3 C33 3.458(7) no .
Cl1 C3 3.190(6) no .
Cl2 C7 3.314(5) no .
P2 C6 3.366(6) no .
P3 C4 3.369(6) no .
O1 C19 3.291(8) no .
O2 C38 3.471(7) no .
O2 C43 3.230(8) no .
C1 C14 3.439(8) no .
C1 C19 3.183(9) no .
C2 C38 3.154(8) no .
C2 C43 3.266(8) no .
C3 C9 3.441(8) no .
C3 C15 3.161(7) no .
C3 C21 3.558(8) no .
C4 C15 3.424(8) no .
C4 C25 3.215(7) no .
C5 C20 3.498(7) no .
C5 C25 3.577(8) no .
C5 C26 3.374(8) no .
C5 C31 3.509(9) no .
C6 C31 3.145(8) no .
C7 C31 3.518(8) no .
C7 C37 3.103(9) no .
C7 C39 3.274(8) no .
C8 C11 2.778(8) no .
C8 C19 3.463(8) no .
C9 C12 2.752(9) no .
C10 C13 2.795(8) no .
C13 C14 3.088(8) no .
C13 C19 3.395(8) no .
C14 C17 2.798(8) no .
C15 C18 2.776(8) no .
C16 C19 2.767(9) no .
C20 C23 2.800(8) no .
C21 C24 2.761(9) no .
C21 C27 3.378(9) no .
C22 C25 2.798(8) no .
C26 C29 2.799(9) no .
C27 C30 2.769(9) no .
C28 C31 2.780(9) no .
C32 C35 2.770(8) no .
C32 C43 3.187(8) no .
C33 C36 2.743(9) no .
C34 C37 2.759(9) no .
C37 C38 3.429(9) no .
C38 C41 2.801(8) no .
C39 C42 2.749(9) no .
C40 C43 2.750(10) no .
Rh1 O1 3.596(5) no 3_677
Br2 C22 3.534(6) no 4_565
Cl1 Cl3 3.588(3) no 3_676
Cl1 Cl5 3.590(4) no 4_475
Cl3 Cl1 3.588(3) no 3_676
Cl3 O1 3.471(5) no 1_554
Cl5 Cl1 3.590(4) no 4_574
Cl6 C30 3.510(10) no 3_676
F2 C4 3.345(8) no .
F2 C6 3.285(7) no 3_667
F2 C25 3.579(8) no .
F2 C45 3.316(11) no 3_676
F3 C3 3.557(7) no .
F3 C4 3.411(7) no .
F3 C15 3.584(7) no .
F3 C25 3.434(8) no .
F3 C33 3.495(7) no 4_564
F3 C34 3.429(7) no 4_564
F4 O2 3.167(9) no 4_564
F4 C2 3.490(10) no 4_564
F4 C11 3.345(9) no 2_646
F4 C43 3.392(8) no 4_564
F5 C6 3.491(7) no 3_667
F5 C7 3.482(6) no 3_667
F5 C11 3.380(8) no 2_646
F5 C12 3.580(8) no 2_646
F6 C15 3.499(8) no .
F6 C16 3.387(8) no .
F6 C28 3.590(10) no 1_655
F6 C31 3.456(8) no 3_667
O1 Rh1 3.596(5) no 3_677
O1 Cl3 3.471(5) no 1_556
O1 C9 3.500(7) no 3_677
O2 F4 3.167(9) no 4_465
O2 C10 3.213(7) no 3_677
O2 C11 3.116(7) no 3_677
O2 C22 3.249(7) no 4_565
O2 C23 3.346(8) no 4_565
C2 F4 3.490(10) no 4_465
C3 F3 3.557(7) no .
C4 F2 3.345(8) no .
C4 F3 3.411(7) no .
C6 F2 3.285(7) no 3_667
C6 F5 3.491(7) no 3_667
C7 F5 3.482(6) no 3_667
C9 O1 3.500(7) no 3_677
C10 O2 3.213(7) no 3_677
C11 F4 3.345(9) no 2_656
C11 F5 3.380(8) no 2_656
C11 O2 3.116(7) no 3_677
C12 F5 3.580(8) no 2_656
C15 F3 3.584(7) no .
C15 F6 3.499(8) no .
C16 F6 3.387(8) no .
C22 Br2 3.534(6) no 4_464
C22 O2 3.249(7) no 4_464
C23 O2 3.346(8) no 4_464
C24 C34 3.579(10) no 4_564
C24 C45 3.590(13) no 3_676
C25 F2 3.579(8) no .
C25 F3 3.434(8) no .
C28 F6 3.590(10) no 1_455
C29 C30 3.551(11) no 3_567
C30 Cl6 3.510(10) no 3_676
C30 C29 3.551(11) no 3_567
C30 C30 3.427(11) no 3_567
C31 F6 3.456(8) no 3_667
C33 F3 3.495(7) no 4_465
C34 F3 3.429(7) no 4_465
C34 C24 3.579(10) no 4_465
C43 F4 3.392(8) no 4_465
C45 F2 3.316(11) no 3_676
C45 C24 3.590(13) no 3_676
Hg1 H4B 3.0767 no .
Hg1 H6A 2.9085 no .
Rh1 H9 3.2173 no .
Rh2 H21 2.8508 no .
Rh2 H27 3.0089 no .
Rh3 H33 2.9029 no .
Br2 H4B 3.2414 no .
Br2 H6A 3.2310 no .
Cl1 H3A 2.8932 no .
Cl1 H9 2.8708 no .
Cl1 H21 2.8614 no .
Cl2 H7B 3.1981 no .
Cl2 H27 3.2286 no .
Cl2 H33 3.4998 no .
P1 H9 2.8610 no .
P1 H13 2.9283 no .
P1 H15 2.9216 no .
P1 H19 2.8677 no .
P2 H5B 2.9524 no .
P2 H15 3.3904 no .
P2 H21 2.8288 no .
P2 H25 2.9576 no .
P3 H5B 2.8936 no .
P3 H27 2.8857 no .
P3 H31 2.9148 no .
P3 H39 3.5700 no .
P4 H33 2.8875 no .
P4 H37 2.8716 no .
P4 H39 2.9604 no .
P4 H43 2.8362 no .
O1 H19 2.6276 no .
O2 H43 3.1589 no .
C1 H19 2.6115 no .
C2 H33 3.4901 no .
C2 H43 3.1468 no .
C3 H4A 3.0163 no .
C3 H4B 3.0720 no .
C3 H9 3.3606 no .
C3 H15 2.6698 no .
C3 H21 3.5298 no .
C4 H3B 2.8798 no .
C4 H6A 2.7115 no .
C4 H6B 3.3801 no .
C4 H15 2.7716 no .
C4 H25 2.7851 no .
C5 H25 3.1426 no .
C5 H31 3.1737 no .
C6 H4A 3.3813 no .
C6 H4B 2.7303 no .
C6 H7A 2.7793 no .
C6 H31 2.7254 no .
C6 H39 2.9536 no .
C7 H6A 3.0869 no .
C7 H6B 2.9538 no .
C7 H31 3.4934 no .
C7 H37 2.7722 no .
C7 H39 2.8715 no .
C8 H3A 2.7749 no .
C8 H3B 3.0631 no .
C8 H10 3.2841 no .
C8 H12 3.2466 no .
C8 H19 3.3308 no .
C9 H3A 2.9858 no .
C9 H11 3.2352 no .
C9 H13 3.2795 no .
C10 H12 3.2629 no .
C11 H9 3.2345 no .
C11 H13 3.2610 no .
C12 H10 3.2694 no .
C13 H9 3.2715 no .
C13 H11 3.2568 no .
C13 H19 3.3626 no .
C14 H3B 2.9059 no .
C14 H4B 3.3673 no .
C14 H13 2.6079 no .
C14 H16 3.2803 no .
C14 H18 3.2801 no .
C15 H3B 2.7303 no .
C15 H4A 3.2748 no .
C15 H4B 2.8013 no .
C15 H13 3.2060 no .
C15 H17 3.2739 no .
C15 H19 3.2556 no .
C16 H4B 3.5937 no .
C16 H18 3.2316 no .
C17 H15 3.2675 no .
C17 H19 3.2637 no .
C18 H16 3.2327 no .
C19 H13 2.8197 no .
C19 H15 3.2574 no .
C19 H17 3.2679 no .
C20 H3A 2.7924 no .
C20 H3B 3.0854 no .
C20 H4A 3.0188 no .
C20 H5B 3.0678 no .
C20 H22 3.2948 no .
C20 H24 3.2617 no .
C20 H27 3.5780 no .
C21 H3A 3.1501 no .
C21 H23 3.2691 no .
C21 H25 3.2719 no .
C21 H27 3.0196 no .
C22 H24 3.2444 no .
C22 H27 3.5589 no .
C23 H21 3.2650 no .
C23 H25 3.2785 no .
C24 H22 3.2482 no .
C25 H3B 3.5450 no .
C25 H4A 2.9261 no .
C25 H5B 2.9544 no .
C25 H21 3.2644 no .
C25 H23 3.2814 no .
C26 H5B 2.8994 no .
C26 H6B 2.9680 no .
C26 H7A 3.1079 no .
C26 H7B 2.6993 no .
C26 H28 3.2919 no .
C26 H30 3.2632 no .
C27 H7B 3.2692 no .
C27 H21 3.3877 no .
C27 H29 3.2563 no .
C27 H31 3.2712 no .
C28 H30 3.2554 no .
C29 H27 3.2531 no .
C29 H31 3.2637 no .
C30 H28 3.2582 no .
C31 H5B 2.9003 no .
C31 H6B 2.8325 no .
C31 H7A 3.4185 no .
C31 H7B 3.4134 no .
C31 H27 3.2679 no .
C31 H29 3.2651 no .
C32 H7A 3.2151 no .
C32 H7B 2.6563 no .
C32 H34 3.2521 no .
C32 H36 3.2475 no .
C32 H43 2.8374 no .
C33 H35 3.2339 no .
C33 H37 3.2631 no .
C33 H43 3.1918 no .
C34 H36 3.2155 no .
C35 H33 3.2283 no .
C35 H37 3.2605 no .
C36 H34 3.2206 no .
C37 H7A 3.1819 no .
C37 H7B 2.7107 no .
C37 H33 3.2611 no .
C37 H35 3.2585 no .
C37 H43 3.5460 no .
C38 H7A 2.8094 no .
C38 H37 3.2783 no .
C38 H40 3.2657 no .
C38 H42 3.2612 no .
C39 H6A 3.2546 no .
C39 H7A 2.8042 no .
C39 H41 3.2689 no .
C39 H43 3.2530 no .
C40 H42 3.2197 no .
C41 H39 3.2641 no .
C41 H43 3.2447 no .
C42 H40 3.2176 no .
C43 H39 3.2528 no .
C43 H41 3.2535 no .
H3A H9 2.8136 no .
H3A H15 3.5495 no .
H3A H21 3.0672 no .
H3B H4A 2.6460 no .
H3B H4B 3.0406 no .
H3B H15 2.0701 no .
H3B H25 3.4277 no .
H4A H5A 2.2890 no .
H4A H5B 2.3651 no .
H4A H6A 3.5818 no .
H4A H15 2.4554 no .
H4A H25 2.2831 no .
H4B H5A 2.3642 no .
H4B H5B 2.8464 no .
H4B H6A 2.5124 no .
H4B H6B 3.5773 no .
H4B H15 2.3764 no .
H5A H6A 2.3982 no .
H5A H6B 2.2845 no .
H5A H25 3.5432 no .
H5A H31 3.5137 no .
H5B H6A 2.8535 no .
H5B H6B 2.3952 no .
H5B H25 2.6068 no .
H5B H31 2.7181 no .
H6A H7A 2.9566 no .
H6A H39 2.3973 no .
H6B H7A 2.5229 no .
H6B H31 2.1702 no .
H6B H39 2.7881 no .
H7A H31 3.1563 no .
H7A H37 2.5847 no .
H7A H39 2.3294 no .
H7B H27 3.3647 no .
H7B H31 3.5879 no .
H7B H37 2.4549 no .
H9 H10 2.3149 no .
H10 H11 2.3452 no .
H11 H12 2.3330 no .
H12 H13 2.3150 no .
H13 H15 3.5645 no .
H13 H19 2.9832 no .
H15 H16 2.3657 no .
H16 H17 2.3095 no .
H17 H18 2.3262 no .
H18 H19 2.3500 no .
H21 H22 2.3497 no .
H21 H27 2.7874 no .
H22 H23 2.3428 no .
H23 H24 2.3145 no .
H24 H25 2.3527 no .
H27 H28 2.3332 no .
H28 H29 2.3306 no .
H29 H30 2.3413 no .
H30 H31 2.3245 no .
H33 H34 2.3205 no .
H33 H43 3.2590 no .
H34 H35 2.2971 no .
H35 H36 2.3291 no .
H36 H37 2.3252 no .
H39 H40 2.3260 no .
H40 H41 2.3388 no .
H41 H42 2.3060 no .
H42 H43 2.3210 no .
Br1 H19 3.3071 no 3_677
Br1 H44B 3.1592 no 3_676
Br2 H22 3.0880 no 4_565
Br2 H35 3.3445 no 1_655
Br2 H45B 2.9480 no 1_546
Cl1 H44A 2.9954 no 3_676
Cl2 H17 3.0896 no 1_455
Cl2 H18 3.5632 no 1_455
Cl2 H41 3.4016 no 4_464
Cl2 H44A 2.9707 no 3_676
Cl3 H18 3.1481 no 1_554
Cl3 H19 3.5627 no 1_554
Cl3 H24 2.9932 no 4_564
Cl3 H34 2.8802 no 1_654
Cl3 H40 3.4979 no 2_656
Cl4 H12 3.3657 no 3_776
Cl4 H13 3.5923 no 3_776
Cl4 H33 3.4723 no 1_654
Cl4 H41 3.5529 no 2_656
Cl4 H44B 2.7707 no 3_775
Cl5 H9 3.0905 no 4_574
Cl5 H10 3.5232 no 4_574
Cl5 H24 3.0057 no 3_676
Cl5 H36 2.9257 no 1_664
Cl5 H40 3.0196 no 1_564
Cl6 H5A 3.2976 no 1_564
Cl6 H5B 3.1010 no 3_676
Cl6 H24 3.4851 no 3_676
Cl6 H25 3.3991 no 3_676
Cl6 H30 3.3529 no 3_676
P5 H4A 3.2346 no .
P5 H6B 3.3380 no 3_667
P5 H11 3.4409 no 2_646
P5 H25 3.4793 no .
P5 H31 3.5445 no 3_667
F1 H12 3.1272 no 2_646
F1 H25 3.2850 no .
F1 H33 3.2211 no 4_564
F1 H34 3.2768 no 4_564
F1 H40 3.3804 no 3_667
F1 H45A 3.1580 no 3_676
F2 H4A 2.4480 no .
F2 H5A 3.2751 no .
F2 H5A 3.2807 no 3_667
F2 H5B 3.5342 no .
F2 H6A 3.5178 no 3_667
F2 H6B 2.4081 no 3_667
F2 H25 2.6338 no .
F2 H31 3.2272 no 3_667
F2 H45A 2.5278 no 3_676
F2 H45B 3.2905 no 3_676
F3 H3B 2.6426 no .
F3 H4A 2.4867 no .
F3 H15 2.7001 no .
F3 H25 2.7802 no .
F3 H33 3.5704 no 4_564
F3 H34 3.4628 no 4_564
F3 H43 3.0141 no 4_564
F4 H11 2.5338 no 2_646
F4 H12 3.5578 no 2_646
F4 H28 2.8463 no 1_655
F4 H29 3.4818 no 1_655
F4 H33 3.4793 no 4_564
F4 H43 2.5972 no 4_564
F5 H6B 2.5814 no 3_667
F5 H7A 2.5304 no 3_667
F5 H11 2.6777 no 2_646
F5 H12 3.0763 no 2_646
F5 H29 3.0156 no 1_655
F5 H31 2.8727 no 3_667
F5 H39 3.0266 no 3_667
F6 H4A 3.0473 no .
F6 H6B 3.3751 no 3_667
F6 H15 2.9306 no .
F6 H16 2.7011 no .
F6 H28 3.1326 no 1_655
F6 H29 3.4542 no 1_655
F6 H30 3.4406 no 3_667
F6 H31 2.6392 no 3_667
O1 H9 3.0903 no 3_677
O1 H23 2.8336 no 4_565
O2 H10 3.0708 no 3_677
O2 H11 2.8745 no 3_677
O2 H22 2.6991 no 4_565
O2 H23 2.8851 no 4_565
O2 H28 3.2538 no 4_565
C2 H11 3.4981 no 3_677
C2 H22 3.4135 no 4_565
C5 H5A 3.1969 no 3_667
C5 H45B 3.4258 no 1_546
C6 H45B 2.9501 no 1_546
C9 H36 3.1022 no 4_564
C10 H23 3.3057 no 2_556
C10 H36 3.1799 no 4_564
C10 H37 3.3309 no 4_564
C11 H29 3.2194 no 2_556
C11 H37 2.9866 no 4_564
C12 H37 3.1265 no 4_564
C13 H37 3.5794 no 4_564
C15 H42 3.2241 no 4_564
C16 H42 2.9898 no 4_564
C17 H42 3.4712 no 4_564
C20 H35 3.0907 no 4_564
C21 H35 2.9375 no 4_564
C22 H35 2.9235 no 4_564
C23 H10 3.0977 no 2_546
C23 H34 3.4931 no 4_564
C23 H35 3.0429 no 4_564
C24 H10 3.5070 no 2_546
C24 H34 2.9006 no 4_564
C24 H35 3.1512 no 4_564
C24 H45A 3.0295 no 3_676
C25 H34 3.1925 no 4_564
C25 H35 3.1923 no 4_564
C25 H45A 2.9018 no 3_676
C27 H42 3.5008 no 4_464
C28 H11 3.5975 no 2_546
C28 H42 3.3730 no 4_464
C29 H11 3.2599 no 2_546
C29 H30 3.4405 no 3_567
C30 H30 3.5050 no 3_567
C31 H29 3.5492 no 3_567
C32 H17 3.2273 no 1_455
C33 H17 3.3139 no 1_455
C33 H18 3.2559 no 1_455
C34 H17 3.4901 no 1_455
C34 H18 3.0891 no 1_455
C35 H3A 3.1028 no 4_465
C35 H3B 3.4973 no 4_465
C35 H17 3.5851 no 1_455
C36 H3A 3.0066 no 4_465
C36 H3B 3.5465 no 4_465
C36 H17 3.5117 no 1_455
C37 H17 3.3357 no 1_455
C38 H12 3.5462 no 4_465
C39 H12 3.1274 no 4_465
C39 H45B 3.3817 no 1_546
C40 H12 3.0811 no 4_465
C40 H22 3.5710 no 4_565
C40 H45B 3.5956 no 1_546
C41 H12 3.4746 no 4_465
C41 H13 3.3115 no 4_465
C41 H21 3.4716 no 4_565
C41 H22 3.4941 no 4_565
C41 H27 3.5867 no 4_565
C41 H44A 3.3881 no 2_646
C42 H13 3.0903 no 4_465
C42 H27 3.4621 no 4_565
C42 H28 3.2263 no 4_565
C43 H13 3.4628 no 4_465
C44 H18 3.3743 no 1_554
C44 H41 3.3579 no 2_656
C44 H44B 3.4659 no 3_775
C45 H5A 3.4508 no 1_564
C45 H6A 3.1476 no 1_564
C45 H24 3.0613 no 3_676
C45 H25 3.1784 no 3_676
C45 H39 3.4693 no 1_564
C45 H40 3.3182 no 1_564
H3A C35 3.1028 no 4_564
H3A C36 3.0066 no 4_564
H3A H35 3.0061 no 4_564
H3A H36 2.8167 no 4_564
H3B F3 2.6426 no .
H3B C35 3.4973 no 4_564
H3B C36 3.5465 no 4_564
H4A P5 3.2346 no .
H4A F2 2.4480 no .
H4A F3 2.4867 no .
H4A F6 3.0473 no .
H4B H45B 3.4345 no 1_546
H5A Cl6 3.2976 no 1_546
H5A F2 3.2751 no .
H5A F2 3.2807 no 3_667
H5A C5 3.1969 no 3_667
H5A C45 3.4508 no 1_546
H5A H5A 2.3751 no 3_667
H5A H5B 3.1624 no 3_667
H5A H45A 3.5041 no 1_546
H5A H45B 3.0490 no 1_546
H5B Cl6 3.1010 no 3_676
H5B F2 3.5342 no .
H5B H5A 3.1624 no 3_667
H5B H45A 3.3513 no 3_676
H6A F2 3.5178 no 3_667
H6A C45 3.1476 no 1_546
H6A H45A 3.4118 no 1_546
H6A H45B 2.2247 no 1_546
H6B P5 3.3380 no 3_667
H6B F2 2.4081 no 3_667
H6B F5 2.5814 no 3_667
H6B F6 3.3751 no 3_667
H6B H45A 3.4643 no 1_546
H6B H45B 2.9803 no 1_546
H7A F5 2.5304 no 3_667
H7A H29 3.5823 no 3_567
H7B H17 2.9337 no 1_455
H9 Cl5 3.0905 no 4_475
H9 O1 3.0903 no 3_677
H9 H36 3.2170 no 4_564
H10 Cl5 3.5232 no 4_475
H10 O2 3.0708 no 3_677
H10 C23 3.0977 no 2_556
H10 C24 3.5070 no 2_556
H10 H23 2.6455 no 2_556
H10 H24 3.4070 no 2_556
H10 H29 3.3060 no 2_556
H10 H36 3.3254 no 4_564
H11 P5 3.4409 no 2_656
H11 F4 2.5338 no 2_656
H11 F5 2.6777 no 2_656
H11 O2 2.8745 no 3_677
H11 C2 3.4981 no 3_677
H11 C28 3.5975 no 2_556
H11 C29 3.2599 no 2_556
H11 H28 3.2138 no 2_556
H11 H29 2.5288 no 2_556
H11 H37 3.2239 no 4_564
H12 Cl4 3.3657 no 3_776
H12 F1 3.1272 no 2_656
H12 F4 3.5578 no 2_656
H12 F5 3.0763 no 2_656
H12 C38 3.5462 no 4_564
H12 C39 3.1274 no 4_564
H12 C40 3.0811 no 4_564
H12 C41 3.4746 no 4_564
H12 H37 3.4347 no 4_564
H12 H39 3.4091 no 4_564
H12 H40 3.3275 no 4_564
H13 Cl4 3.5923 no 3_776
H13 C41 3.3115 no 4_564
H13 C42 3.0903 no 4_564
H13 C43 3.4628 no 4_564
H13 H41 3.5891 no 4_564
H13 H42 3.2235 no 4_564
H15 F3 2.7001 no .
H15 F6 2.9306 no .
H15 H42 3.3954 no 4_564
H16 F6 2.7011 no .
H16 H28 3.4778 no 1_655
H16 H30 2.9440 no 3_667
H16 H42 3.0560 no 4_564
H17 Cl2 3.0896 no 1_655
H17 C32 3.2273 no 1_655
H17 C33 3.3139 no 1_655
H17 C34 3.4901 no 1_655
H17 C35 3.5851 no 1_655
H17 C36 3.5117 no 1_655
H17 C37 3.3357 no 1_655
H17 H7B 2.9337 no 1_655
H18 Cl2 3.5632 no 1_655
H18 Cl3 3.1481 no 1_556
H18 C33 3.2559 no 1_655
H18 C34 3.0891 no 1_655
H18 C44 3.3743 no 1_556
H18 H33 3.3018 no 1_655
H18 H34 3.0137 no 1_655
H18 H44B 2.9576 no 1_556
H19 Br1 3.3071 no 3_677
H19 Cl3 3.5627 no 1_556
H19 H44B 3.1632 no 1_556
H21 C41 3.4716 no 4_464
H21 H35 3.4130 no 4_564
H21 H41 3.1773 no 4_464
H22 Br2 3.0880 no 4_464
H22 O2 2.6991 no 4_464
H22 C2 3.4135 no 4_464
H22 C40 3.5710 no 4_464
H22 C41 3.4941 no 4_464
H22 H35 3.3968 no 4_564
H23 O1 2.8336 no 4_464
H23 O2 2.8851 no 4_464
H23 C10 3.3057 no 2_546
H23 H10 2.6455 no 2_546
H23 H35 3.5780 no 4_564
H24 Cl3 2.9932 no 4_465
H24 Cl5 3.0057 no 3_676
H24 Cl6 3.4851 no 3_676
H24 C45 3.0613 no 3_676
H24 H10 3.4070 no 2_546
H24 H34 2.8481 no 4_564
H24 H45A 2.5667 no 3_676
H25 Cl6 3.3991 no 3_676
H25 P5 3.4793 no .
H25 F1 3.2850 no .
H25 F2 2.6338 no .
H25 F3 2.7802 no .
H25 C45 3.1784 no 3_676
H25 H34 3.3442 no 4_564
H25 H45A 2.3165 no 3_676
H27 C41 3.5867 no 4_464
H27 C42 3.4621 no 4_464
H27 H41 3.2183 no 4_464
H27 H42 2.9684 no 4_464
H28 F4 2.8463 no 1_455
H28 F6 3.1326 no 1_455
H28 O2 3.2538 no 4_464
H28 C42 3.2263 no 4_464
H28 H11 3.2138 no 2_546
H28 H16 3.4778 no 1_455
H28 H42 2.7036 no 4_464
H28 H43 3.5308 no 4_464
H29 F4 3.4818 no 1_455
H29 F5 3.0156 no 1_455
H29 F6 3.4542 no 1_455
H29 C11 3.2194 no 2_546
H29 C31 3.5492 no 3_567
H29 H7A 3.5823 no 3_567
H29 H10 3.3060 no 2_546
H29 H11 2.5288 no 2_546
H29 H31 3.4335 no 3_567
H29 H37 3.4910 no 3_567
H30 Cl6 3.3529 no 3_676
H30 F6 3.4406 no 3_667
H30 C29 3.4405 no 3_567
H30 C30 3.5050 no 3_567
H30 H16 2.9440 no 3_667
H31 P5 3.5445 no 3_667
H31 F2 3.2272 no 3_667
H31 F5 2.8727 no 3_667
H31 F6 2.6392 no 3_667
H31 H29 3.4335 no 3_567
H33 Cl4 3.4723 no 1_456
H33 F1 3.2211 no 4_465
H33 F3 3.5704 no 4_465
H33 F4 3.4793 no 4_465
H33 H18 3.3018 no 1_455
H34 Cl3 2.8802 no 1_456
H34 F1 3.2768 no 4_465
H34 F3 3.4628 no 4_465
H34 C23 3.4931 no 4_465
H34 C24 2.9006 no 4_465
H34 C25 3.1925 no 4_465
H34 H18 3.0137 no 1_455
H34 H24 2.8481 no 4_465
H34 H25 3.3442 no 4_465
H35 Br2 3.3445 no 1_455
H35 C20 3.0907 no 4_465
H35 C21 2.9375 no 4_465
H35 C22 2.9235 no 4_465
H35 C23 3.0429 no 4_465
H35 C24 3.1512 no 4_465
H35 C25 3.1923 no 4_465
H35 H3A 3.0061 no 4_465
H35 H21 3.4130 no 4_465
H35 H22 3.3968 no 4_465
H35 H23 3.5780 no 4_465
H36 Cl5 2.9257 no 1_446
H36 C9 3.1022 no 4_465
H36 C10 3.1799 no 4_465
H36 H3A 2.8167 no 4_465
H36 H9 3.2170 no 4_465
H36 H10 3.3254 no 4_465
H37 C10 3.3309 no 4_465
H37 C11 2.9866 no 4_465
H37 C12 3.1265 no 4_465
H37 C13 3.5794 no 4_465
H37 H11 3.2239 no 4_465
H37 H12 3.4347 no 4_465
H37 H29 3.4910 no 3_567
H39 F5 3.0266 no 3_667
H39 C45 3.4693 no 1_546
H39 H12 3.4091 no 4_465
H39 H45A 3.5189 no 1_546
H39 H45B 2.7325 no 1_546
H40 Cl3 3.4979 no 2_646
H40 Cl5 3.0196 no 1_546
H40 F1 3.3804 no 3_667
H40 C45 3.3182 no 1_546
H40 H12 3.3275 no 4_465
H40 H44A 3.4297 no 2_646
H40 H45A 3.2992 no 1_546
H40 H45B 3.1597 no 1_546
H41 Cl2 3.4016 no 4_565
H41 Cl4 3.5529 no 2_646
H41 C44 3.3579 no 2_646
H41 H13 3.5891 no 4_465
H41 H21 3.1773 no 4_565
H41 H27 3.2183 no 4_565
H41 H44A 2.5985 no 2_646
H42 C15 3.2241 no 4_465
H42 C16 2.9898 no 4_465
H42 C17 3.4712 no 4_465
H42 C27 3.5008 no 4_565
H42 C28 3.3730 no 4_565
H42 H13 3.2235 no 4_465
H42 H15 3.3954 no 4_465
H42 H16 3.0560 no 4_465
H42 H27 2.9684 no 4_565
H42 H28 2.7036 no 4_565
H43 F3 3.0141 no 4_465
H43 F4 2.5972 no 4_465
H43 H28 3.5308 no 4_565
H44A Cl1 2.9954 no 3_676
H44A Cl2 2.9707 no 3_676
H44A C41 3.3881 no 2_656
H44A H40 3.4297 no 2_656
H44A H41 2.5985 no 2_656
H44B Br1 3.1592 no 3_676
H44B Cl4 2.7707 no 3_775
H44B C44 3.4659 no 3_775
H44B H18 2.9576 no 1_554
H44B H19 3.1632 no 1_554
H44B H44B 3.1102 no 3_775
H45A F1 3.1580 no 3_676
H45A F2 2.5278 no 3_676
H45A C24 3.0295 no 3_676
H45A C25 2.9018 no 3_676
H45A H5A 3.5041 no 1_564
H45A H5B 3.3513 no 3_676
H45A H6A 3.4118 no 1_564
H45A H6B 3.4643 no 1_564
H45A H24 2.5667 no 3_676
H45A H25 2.3165 no 3_676
H45A H39 3.5189 no 1_564
H45A H40 3.2992 no 1_564
H45B Br2 2.9480 no 1_564
H45B F2 3.2905 no 3_676
H45B C5 3.4258 no 1_564
H45B C6 2.9501 no 1_564
H45B C39 3.3817 no 1_564
H45B C40 3.5956 no 1_564
H45B H4B 3.4345 no 1_564
H45B H5A 3.0490 no 1_564
H45B H6A 2.2247 no 1_564
H45B H6B 2.9803 no 1_564
H45B H39 2.7325 no 1_564
H45B H40 3.1597 no 1_564

loop_
_geom_torsion_atom_site_label_1
_geom_torsion_atom_site_label_2
_geom_torsion_atom_site_label_3
_geom_torsion_atom_site_label_4
_geom_torsion
_geom_torsion_publ_flag
Rh1 Hg1 Rh2 Cl1 -0.231(13) no
Rh1 Hg1 Rh2 Cl2 -89.50(5) no
Rh1 Hg1 Rh2 P2 89.23(5) no
Rh1 Hg1 Rh2 P3 179.517(15) no
Rh2 Hg1 Rh1 Br1 88.70(6) no
Rh2 Hg1 Rh1 Cl1 0.233(13) no
Rh2 Hg1 Rh1 P1 -89.92(6) no
Rh2 Hg1 Rh1 C1 175.090(17) no
Rh1 Hg1 Rh3 Br1 -14.703(13) no
Rh1 Hg1 Rh3 Cl2 77.41(5) no
Rh1 Hg1 Rh3 P4 164.349(15) no
Rh1 Hg1 Rh3 C2 -104.97(5) no
Rh3 Hg1 Rh1 Br1 14.799(12) no
Rh3 Hg1 Rh1 Cl1 -73.67(6) no
Rh3 Hg1 Rh1 P1 -163.821(13) no
Rh3 Hg1 Rh1 C1 101.19(6) no
Br2 Hg1 Rh1 Br1 -120.60(5) no
Br2 Hg1 Rh1 Cl1 150.93(3) no
Br2 Hg1 Rh1 P1 60.78(5) no
Br2 Hg1 Rh1 C1 -34.21(3) no
Rh2 Hg1 Rh3 Br1 -90.83(4) no
Rh2 Hg1 Rh3 Cl2 1.286(13) no
Rh2 Hg1 Rh3 P4 88.23(4) no
Rh2 Hg1 Rh3 C2 178.907(16) no
Rh3 Hg1 Rh2 Cl1 87.98(5) no
Rh3 Hg1 Rh2 Cl2 -1.284(13) no
Rh3 Hg1 Rh2 P2 177.447(15) no
Rh3 Hg1 Rh2 P3 -92.27(5) no
Br2 Hg1 Rh2 Cl1 -125.55(6) no
Br2 Hg1 Rh2 Cl2 145.19(4) no
Br2 Hg1 Rh2 P2 -36.08(4) no
Br2 Hg1 Rh2 P3 54.20(6) no
Br2 Hg1 Rh3 Br1 111.54(4) no
Br2 Hg1 Rh3 Cl2 -156.35(3) no
Br2 Hg1 Rh3 P4 -69.41(4) no
Br2 Hg1 Rh3 C2 21.27(3) no
Hg1 Rh1 Br1 Rh3 -15.866(18) no
Hg1 Rh1 Cl1 Rh2 -0.25(3) no
Hg1 Rh1 P1 C3 70.04(7) no
Hg1 Rh1 P1 C8 -177.62(5) no
Hg1 Rh1 P1 C14 -55.24(7) no
Br1 Rh1 Cl1 Rh2 -89.87(5) no
Cl1 Rh1 Br1 Rh3 83.24(5) no
C1 Rh1 Br1 Rh3 -100.12(17) no
Cl1 Rh1 P1 C3 -29.07(6) no
Cl1 Rh1 P1 C8 83.28(7) no
Cl1 Rh1 P1 C14 -154.34(7) no
P1 Rh1 Cl1 Rh2 90.10(6) no
C1 Rh1 P1 C3 154.30(17) no
C1 Rh1 P1 C8 -93.36(18) no
C1 Rh1 P1 C14 29.02(18) no
Hg1 Rh2 Cl1 Rh1 0.25(3) no
Hg1 Rh2 Cl2 Rh3 1.40(3) no
Hg1 Rh2 P2 C3 -76.88(7) no
Hg1 Rh2 P2 C4 50.42(7) no
Hg1 Rh2 P2 C20 171.37(6) no
Hg1 Rh2 P3 C6 -48.51(7) no
Hg1 Rh2 P3 C7 75.95(8) no
Hg1 Rh2 P3 C26 -169.59(6) no
Cl1 Rh2 Cl2 Rh3 -98.48(6) no
Cl2 Rh2 Cl1 Rh1 102.85(7) no
Cl1 Rh2 P2 C3 23.42(7) no
Cl1 Rh2 P2 C4 150.72(7) no
Cl1 Rh2 P2 C20 -88.33(7) no
P2 Rh2 Cl1 Rh1 -86.68(7) no
Cl2 Rh2 P3 C6 -151.34(7) no
Cl2 Rh2 P3 C7 -26.87(6) no
Cl2 Rh2 P3 C26 87.58(8) no
P3 Rh2 Cl2 Rh3 87.70(6) no
P2 Rh2 P3 C6 38.45(8) no
P2 Rh2 P3 C7 162.92(6) no
P2 Rh2 P3 C26 -82.62(9) no
P3 Rh2 P2 C3 -162.85(7) no
P3 Rh2 P2 C4 -35.55(7) no
P3 Rh2 P2 C20 85.40(7) no
Hg1 Rh3 Br1 Rh1 15.879(16) no
Hg1 Rh3 Cl2 Rh2 -1.36(3) no
Hg1 Rh3 P4 C7 -58.74(7) no
Hg1 Rh3 P4 C32 -172.51(6) no
Hg1 Rh3 P4 C38 68.46(8) no
Br1 Rh3 Cl2 Rh2 88.65(5) no
Cl2 Rh3 Br1 Rh1 -85.53(6) no
C2 Rh3 Br1 Rh1 100.48(18) no
Cl2 Rh3 P4 C7 42.52(7) no
Cl2 Rh3 P4 C32 -71.25(8) no
Cl2 Rh3 P4 C38 169.72(8) no
P4 Rh3 Cl2 Rh2 -93.78(6) no
C2 Rh3 P4 C7 -143.38(19) no
C2 Rh3 P4 C32 102.85(19) no
C2 Rh3 P4 C38 -16.18(19) no
Rh1 P1 C3 P2 -43.6(3) no
Rh1 P1 C8 C9 -43.2(4) no
Rh1 P1 C8 C13 139.0(3) no
Rh1 P1 C14 C15 129.0(3) no
Rh1 P1 C14 C19 -55.1(4) no
C3 P1 C8 C9 75.3(4) no
C3 P1 C8 C13 -102.5(4) no
C8 P1 C3 P2 -162.7(3) no
C3 P1 C14 C15 1.8(5) no
C3 P1 C14 C19 177.8(4) no
C14 P1 C3 P2 88.0(4) no
C8 P1 C14 C15 -105.0(4) no
C8 P1 C14 C19 70.9(4) no
C14 P1 C8 C9 -173.4(3) no
C14 P1 C8 C13 8.8(4) no
Rh2 P2 C3 P1 47.9(3) no
Rh2 P2 C4 C5 52.1(4) no
Rh2 P2 C20 C21 34.0(4) no
Rh2 P2 C20 C25 -147.6(4) no
C3 P2 C4 C5 -176.6(3) no
C4 P2 C3 P1 -85.8(4) no
C3 P2 C20 C21 -86.5(4) no
C3 P2 C20 C25 91.8(4) no
C20 P2 C3 P1 162.4(3) no
C4 P2 C20 C21 162.5(4) no
C4 P2 C20 C25 -19.2(5) no
C20 P2 C4 C5 -68.5(4) no
Rh2 P3 C6 C5 -58.8(3) no
Rh2 P3 C7 P4 -34.4(4) no
Rh2 P3 C26 C27 -26.3(4) no
Rh2 P3 C26 C31 156.3(3) no
C6 P3 C7 P4 96.4(3) no
C7 P3 C6 C5 171.8(3) no
C6 P3 C26 C27 -154.6(4) no
C6 P3 C26 C31 28.0(5) no
C26 P3 C6 C5 66.2(4) no
C7 P3 C26 C27 96.6(4) no
C7 P3 C26 C31 -80.8(4) no
C26 P3 C7 P4 -155.3(3) no
Rh3 P4 C7 P3 25.2(4) no
Rh3 P4 C32 C33 -13.8(4) no
Rh3 P4 C32 C37 164.2(3) no
Rh3 P4 C38 C39 -102.8(4) no
Rh3 P4 C38 C43 76.0(4) no
C7 P4 C32 C33 -136.1(4) no
C7 P4 C32 C37 41.9(4) no
C32 P4 C7 P3 144.3(3) no
C7 P4 C38 C39 28.1(5) no
C7 P4 C38 C43 -153.0(4) no
C38 P4 C7 P3 -106.8(4) no
C32 P4 C38 C39 134.8(4) no
C32 P4 C38 C43 -46.3(4) no
C38 P4 C32 C33 112.7(4) no
C38 P4 C32 C37 -69.3(4) no
P2 C4 C5 C6 -64.9(5) no
C4 C5 C6 P3 68.5(5) no
P1 C8 C9 C10 -177.2(4) no
P1 C8 C13 C12 178.3(3) no
C9 C8 C13 C12 0.5(7) no
C13 C8 C9 C10 0.7(7) no
C8 C9 C10 C11 -1.7(8) no
C9 C10 C11 C12 1.5(8) no
C10 C11 C12 C13 -0.3(8) no
C11 C12 C13 C8 -0.7(8) no
P1 C14 C15 C16 -179.2(4) no
P1 C14 C19 C18 -178.9(4) no
C15 C14 C19 C18 -2.9(8) no
C19 C14 C15 C16 4.9(8) no
C14 C15 C16 C17 -3.0(9) no
C15 C16 C17 C18 -1.1(10) no
C16 C17 C18 C19 3.2(10) no
C17 C18 C19 C14 -1.2(9) no
P2 C20 C21 C22 179.3(4) no
P2 C20 C25 C24 -178.7(4) no
C21 C20 C25 C24 -0.3(8) no
C25 C20 C21 C22 0.9(8) no
C20 C21 C22 C23 -0.3(9) no
C21 C22 C23 C24 -0.8(9) no
C22 C23 C24 C25 1.4(10) no
C23 C24 C25 C20 -0.8(9) no
P3 C26 C27 C28 -177.3(4) no
P3 C26 C31 C30 179.0(4) no
C27 C26 C31 C30 1.5(9) no
C31 C26 C27 C28 0.2(9) no
C26 C27 C28 C29 -1.5(10) no
C27 C28 C29 C30 0.9(11) no
C28 C29 C30 C31 0.8(11) no
C29 C30 C31 C26 -2.1(11) no
P4 C32 C33 C34 177.4(3) no
P4 C32 C37 C36 -177.9(4) no
C33 C32 C37 C36 0.2(8) no
C37 C32 C33 C34 -0.6(8) no
C32 C33 C34 C35 0.2(8) no
C33 C34 C35 C36 0.6(9) no
C34 C35 C36 C37 -1.1(9) no
C35 C36 C37 C32 0.7(9) no
P4 C38 C39 C40 178.0(4) no
P4 C38 C43 C42 -177.2(4) no
C39 C38 C43 C42 1.7(8) no
C43 C38 C39 C40 -0.8(8) no
C38 C39 C40 C41 -0.7(10) no
C39 C40 C41 C42 1.5(11) no
C40 C41 C42 C43 -0.6(11) no
C41 C42 C43 C38 -1.0(10) no
